data_7235599
loop_
_publ_author_name
'Hou, Ya Nan'
'Wang, Zhi Nan'
'Bai, Feng Ying'
'Guan, Qing Lin'
'Wang, Xuan'
'Zhang, Rui'
'Xing, Yong Heng'

_publ_section_title
;
 Three novel d7/d10 metal complexes with N-heterocyclic ligand of
 2,6-bis(3-pyrazolyl)pyridine: synthesis, structure, surface photovoltage
 spectroscopy and photocatalytic activity
;
_journal_issue 41
_journal_name_full 'RSC Adv.'
_journal_page_first 21180
_journal_paper_doi 10.1039/C4RA02015D
_journal_volume 4
_journal_year 2014
_chemical_formula_sum 'C49 H39 Cl0 Co2 N10 O4'
_chemical_formula_weight 949.76
_space_group_IT_number 2
_space_group_name_Hall '-P 1'
_space_group_name_H-M_alt 'P -1'
_symmetry_cell_setting triclinic
_symmetry_space_group_name_H-M 'P -1'
_atom_sites_solution_hydrogens geom
_atom_sites_solution_primary direct
_atom_sites_solution_secondary difmap
_audit_creation_method SHELXL-97
_cell_angle_alpha 72.47(3)
_cell_angle_beta 84.22(3)
_cell_angle_gamma 81.61(3)
_cell_formula_units_Z 2
_cell_length_a 11.396(2)
_cell_length_b 15.014(3)
_cell_length_c 15.094(3)
_cell_measurement_reflns_used 1874
_cell_measurement_temperature 293(2)
_cell_measurement_theta_max 27.48
_cell_measurement_theta_min 3.09
_cell_volume 2431.9(9)
_computing_cell_refinement 'Bruker XSCANS'
_computing_data_collection 'Bruker XSCANS'
_computing_data_reduction 'Bruker SHELXTL'
_computing_molecular_graphics 'Bruker SHELXTL'
_computing_publication_material 'Bruker SHELXTL'
_computing_structure_refinement 'SHELXL-97 (Sheldrick, 1997)'
_computing_structure_solution 'SHELXS-97 (Sheldrick, 1990)'
_diffrn_ambient_temperature 293(2)
_diffrn_measured_fraction_theta_full 0.970
_diffrn_measured_fraction_theta_max 0.970
_diffrn_measurement_device_type 'Bruker P4'
_diffrn_measurement_method '\w scans'
_diffrn_radiation_monochromator graphite
_diffrn_radiation_source 'fine-focus sealed tube'
_diffrn_radiation_type MoK\a
_diffrn_radiation_wavelength 0.71073
_diffrn_reflns_av_R_equivalents 0.0532
_diffrn_reflns_av_sigmaI/netI 0.0773
_diffrn_reflns_limit_h_max 14
_diffrn_reflns_limit_h_min -14
_diffrn_reflns_limit_k_max 19
_diffrn_reflns_limit_k_min -19
_diffrn_reflns_limit_l_max 19
_diffrn_reflns_limit_l_min -19
_diffrn_reflns_number 23324
_diffrn_reflns_theta_full 27.48
_diffrn_reflns_theta_max 27.48
_diffrn_reflns_theta_min 3.09
_diffrn_standards_decay_% 0
_diffrn_standards_interval_count 0
_diffrn_standards_interval_time 0
_diffrn_standards_number 0
_exptl_absorpt_coefficient_mu 0.735
_exptl_absorpt_correction_T_max 0.832
_exptl_absorpt_correction_T_min 0.753
_exptl_absorpt_correction_type multi-scan
_exptl_absorpt_process_details sadabs
_exptl_crystal_colour deepred
_exptl_crystal_density_diffrn 1.297
_exptl_crystal_density_method 'not measured'
_exptl_crystal_description block
_exptl_crystal_F_000 978
_exptl_crystal_size_max 0.64
_exptl_crystal_size_mid 0.32
_exptl_crystal_size_min 0.25
_refine_diff_density_max 1.294
_refine_diff_density_min -0.924
_refine_diff_density_rms 0.115
_refine_ls_extinction_method none
_refine_ls_goodness_of_fit_ref 1.055
_refine_ls_hydrogen_treatment mixed
_refine_ls_matrix_type full
_refine_ls_number_parameters 585
_refine_ls_number_reflns 10823
_refine_ls_number_restraints 0
_refine_ls_restrained_S_all 1.055
_refine_ls_R_factor_all 0.1403
_refine_ls_R_factor_gt 0.0863
_refine_ls_shift/su_max 0.000
_refine_ls_shift/su_mean 0.000
_refine_ls_structure_factor_coef Fsqd
_refine_ls_weighting_details 'calc w=1/[\s^2^(Fo^2^)+(0.1581P)^2^+2.5879P] where P=(Fo^2^+2Fc^2^)/3'
_refine_ls_weighting_scheme calc
_refine_ls_wR_factor_gt 0.2504
_refine_ls_wR_factor_ref 0.2919
_reflns_number_gt 6272
_reflns_number_total 10823
_reflns_threshold_expression >2sigma(I)
_cod_data_source_file c4ra02015d2.cif
_cod_data_source_block 2
_cod_depositor_comments
;
The following automatic conversions were performed:

data item '_symmetry_cell_setting' value 'Triclinic' was changed to
'triclinic' in accordance with the
/home/saulius/struct/COD-crude-data/automatic-downloads/DataCite-retrospective/RSC/depositions/lib/dictionaries/cif_core.dic
dictionary named 'cif_core.dic' version 2.4.2 last updated on
2011-04-26.

Automatic conversion script
Id: cif_fix_values 6909 2019-04-08 15:41:33Z antanas 
;
_cod_original_cell_volume 2431.8(8)
_cod_original_sg_symbol_H-M P-1
_cod_database_code 7235599

loop_
_symmetry_equiv_pos_as_xyz
'x, y, z'
'-x, -y, -z'

loop_
_atom_site_label
_atom_site_type_symbol
_atom_site_fract_x
_atom_site_fract_y
_atom_site_fract_z
_atom_site_U_iso_or_equiv
_atom_site_adp_type
_atom_site_occupancy
_atom_site_symmetry_multiplicity
_atom_site_calc_flag
_atom_site_refinement_flags
Co1 Co 0.21847(7) 0.64311(5) 0.38558(5) 0.0432(2) Uani 1 1 d .
Co2 Co 0.41408(6) 0.77716(5) 0.45384(5) 0.0427(2) Uani 1 1 d .
O1 O 0.2486(3) 0.8437(3) 0.4557(3) 0.0501(10) Uani 1 1 d .
O2 O 0.1297(4) 0.7558(3) 0.4179(3) 0.0583(11) Uani 1 1 d .
O1W O 0.0670(12) 0.8532(7) 0.1912(10) 0.103(4) Uani 0.50 1 d P
H1WA H 0.0776 0.9128 0.1865 0.154 Uiso 0.50 1 d PR
H1WB H 0.0217 0.8418 0.1513 0.154 Uiso 0.50 1 d PR
O2W O 0.894(4) 0.211(3) 0.2563(16) 0.44(3) Uani 0.50 1 d P
H2WA H 0.8822 0.1843 0.2127 0.657 Uiso 0.50 1 d PR
H2WB H 0.9602 0.2386 0.2524 0.657 Uiso 0.50 1 d PR
O3W O 0.7518(6) 0.1746(6) 0.2818(5) 0.126(3) Uani 1 1 d .
H3WB H 0.7320 0.1592 0.2362 0.152 Uiso 1 1 d R
N1 N 0.0214(5) 0.6673(4) 0.2385(4) 0.0608(14) Uani 1 1 d .
H1A H 0.0248 0.7255 0.2081 0.073 Uiso 1 1 calc R
N2 N 0.0846(5) 0.6194(3) 0.3120(3) 0.0511(12) Uani 1 1 d .
N3 N 0.1875(4) 0.5063(3) 0.4557(3) 0.0441(11) Uani 1 1 d .
N4 N 0.3296(4) 0.6017(3) 0.5001(3) 0.0441(11) Uani 1 1 d .
N5 N 0.4015(4) 0.6447(3) 0.5351(3) 0.0434(10) Uani 1 1 d .
N6 N 0.4660(4) 0.8623(3) 0.6249(4) 0.0484(11) Uani 1 1 d .
H6A H 0.4076 0.8440 0.6637 0.058 Uiso 1 1 calc R
N7 N 0.4829(4) 0.8504(3) 0.5390(4) 0.0487(11) Uani 1 1 d .
N8 N 0.5570(4) 0.8359(3) 0.3740(4) 0.0477(11) Uani 1 1 d .
N9 N 0.4164(4) 0.7405(3) 0.3280(3) 0.0461(11) Uani 1 1 d .
N10 N 0.3470(4) 0.6977(3) 0.2900(3) 0.0494(11) Uani 1 1 d .
C1 C -0.2109(8) 0.5895(8) 0.1331(7) 0.096(3) Uani 1 1 d .
H1B H -0.2140 0.5296 0.1745 0.115 Uiso 1 1 calc R
C2 C -0.2877(10) 0.6229(11) 0.0625(9) 0.122(4) Uani 1 1 d .
H2A H -0.3408 0.5844 0.0553 0.147 Uiso 1 1 calc R
C3 C -0.2873(11) 0.7124(11) 0.0024(8) 0.124(5) Uani 1 1 d .
H3A H -0.3429 0.7348 -0.0427 0.148 Uiso 1 1 calc R
C4 C -0.2047(11) 0.7697(9) 0.0084(7) 0.118(4) Uani 1 1 d .
H4A H -0.2025 0.8296 -0.0331 0.141 Uiso 1 1 calc R
C5 C -0.1246(9) 0.7338(8) 0.0792(6) 0.098(3) Uani 1 1 d .
H5A H -0.0673 0.7701 0.0839 0.117 Uiso 1 1 calc R
C6 C -0.1294(7) 0.6452(6) 0.1424(5) 0.069(2) Uani 1 1 d .
C7 C -0.0486(6) 0.6107(5) 0.2191(5) 0.0635(17) Uani 1 1 d .
C8 C -0.0289(6) 0.5225(5) 0.2847(5) 0.0614(17) Uani 1 1 d .
H8A H -0.0648 0.4693 0.2895 0.074 Uiso 1 1 calc R
C9 C 0.0538(5) 0.5305(4) 0.3403(4) 0.0466(13) Uani 1 1 d .
C10 C 0.1089(5) 0.4673(4) 0.4248(4) 0.0465(13) Uani 1 1 d .
C11 C 0.0806(6) 0.3783(4) 0.4712(5) 0.0578(16) Uani 1 1 d .
H11A H 0.0254 0.3516 0.4490 0.069 Uiso 1 1 calc R
C12 C 0.1377(6) 0.3297(4) 0.5524(5) 0.0582(16) Uani 1 1 d .
H12A H 0.1209 0.2692 0.5848 0.070 Uiso 1 1 calc R
C13 C 0.2178(6) 0.3695(4) 0.5851(5) 0.0539(15) Uani 1 1 d .
H13A H 0.2553 0.3372 0.6396 0.065 Uiso 1 1 calc R
C14 C 0.2416(5) 0.4599(4) 0.5345(4) 0.0466(13) Uani 1 1 d .
C15 C 0.3215(5) 0.5170(3) 0.5592(4) 0.0432(12) Uani 1 1 d .
C16 C 0.3880(6) 0.5028(4) 0.6357(4) 0.0530(15) Uani 1 1 d .
H16A H 0.3973 0.4497 0.6869 0.064 Uiso 1 1 calc R
C17 C 0.4373(5) 0.5861(4) 0.6180(4) 0.0455(13) Uani 1 1 d .
C18 C 0.5149(6) 0.6149(4) 0.6744(4) 0.0512(14) Uani 1 1 d .
C19 C 0.4804(7) 0.6070(5) 0.7685(5) 0.0694(19) Uani 1 1 d .
H19A H 0.4114 0.5812 0.7958 0.083 Uiso 1 1 calc R
C20 C 0.5513(9) 0.6386(7) 0.8202(5) 0.088(3) Uani 1 1 d .
H20A H 0.5283 0.6358 0.8817 0.106 Uiso 1 1 calc R
C21 C 0.6556(7) 0.6738(6) 0.7800(5) 0.072(2) Uani 1 1 d .
H21A H 0.7047 0.6924 0.8151 0.086 Uiso 1 1 calc R
C22 C 0.6857(6) 0.6811(5) 0.6903(5) 0.0623(17) Uani 1 1 d .
H22A H 0.7550 0.7064 0.6633 0.075 Uiso 1 1 calc R
C23 C 0.6178(6) 0.6525(4) 0.6376(5) 0.0532(15) Uani 1 1 d .
H23A H 0.6415 0.6585 0.5755 0.064 Uiso 1 1 calc R
C24 C 0.4811(8) 0.9013(5) 0.8056(5) 0.072(2) Uani 1 1 d .
H24A H 0.4206 0.8673 0.8022 0.087 Uiso 1 1 calc R
C25 C 0.4904(9) 0.9249(6) 0.8863(6) 0.091(3) Uani 1 1 d .
H25A H 0.4341 0.9094 0.9358 0.109 Uiso 1 1 calc R
C26 C 0.5843(9) 0.9719(6) 0.8931(7) 0.090(3) Uani 1 1 d .
H26A H 0.5932 0.9852 0.9482 0.108 Uiso 1 1 calc R
C27 C 0.6621(8) 0.9982(6) 0.8196(7) 0.083(2) Uani 1 1 d .
H27A H 0.7242 1.0301 0.8243 0.100 Uiso 1 1 calc R
C28 C 0.6511(6) 0.9788(5) 0.7377(6) 0.0673(18) Uani 1 1 d .
H28A H 0.7039 0.9997 0.6870 0.081 Uiso 1 1 calc R
C29 C 0.5610(6) 0.9278(4) 0.7299(5) 0.0557(15) Uani 1 1 d .
C30 C 0.5538(5) 0.9074(4) 0.6423(5) 0.0518(14) Uani 1 1 d .
C31 C 0.6290(5) 0.9251(4) 0.5629(5) 0.0557(15) Uani 1 1 d .
H31A H 0.6967 0.9556 0.5526 0.067 Uiso 1 1 calc R
C32 C 0.5835(5) 0.8886(4) 0.5017(4) 0.0482(14) Uani 1 1 d .
C33 C 0.6240(5) 0.8833(4) 0.4098(4) 0.0490(14) Uani 1 1 d .
C34 C 0.7218(6) 0.9229(5) 0.3578(5) 0.0635(18) Uani 1 1 d .
H34A H 0.7676 0.9557 0.3819 0.076 Uiso 1 1 calc R
C35 C 0.7496(6) 0.9124(5) 0.2689(6) 0.072(2) Uani 1 1 d .
H35A H 0.8144 0.9382 0.2331 0.086 Uiso 1 1 calc R
C36 C 0.6799(6) 0.8631(5) 0.2341(5) 0.0670(18) Uani 1 1 d .
H36A H 0.6982 0.8548 0.1754 0.080 Uiso 1 1 calc R
C37 C 0.5831(5) 0.8268(4) 0.2883(4) 0.0518(14) Uani 1 1 d .
C38 C 0.4987(6) 0.7762(4) 0.2624(4) 0.0523(14) Uani 1 1 d .
C39 C 0.4843(7) 0.7558(5) 0.1810(5) 0.0630(17) Uani 1 1 d .
H39A H 0.5303 0.7717 0.1253 0.076 Uiso 1 1 calc R
C40 C 0.3845(7) 0.7055(5) 0.2010(4) 0.0581(16) Uani 1 1 d .
C41 C 0.3276(7) 0.6703(5) 0.1384(5) 0.0676(19) Uani 1 1 d .
C42 C 0.2858(7) 0.5847(5) 0.1634(5) 0.072(2) Uani 1 1 d .
H42A H 0.2965 0.5447 0.2232 0.086 Uiso 1 1 calc R
C43 C 0.2280(9) 0.5554(6) 0.1023(7) 0.088(3) Uani 1 1 d .
H43A H 0.1988 0.4974 0.1228 0.106 Uiso 1 1 calc R
C44 C 0.2134(12) 0.6094(9) 0.0137(8) 0.129(4) Uani 1 1 d .
H44A H 0.1706 0.5917 -0.0262 0.154 Uiso 1 1 calc R
C45 C 0.2633(14) 0.6893(12) -0.0141(11) 0.155(5) Uiso 1 1 d .
H45A H 0.2613 0.7240 -0.0765 0.186 Uiso 1 1 calc R
C46 C 0.3208(12) 0.7252(10) 0.0481(9) 0.139(4) Uiso 1 1 d .
H46A H 0.3513 0.7826 0.0274 0.166 Uiso 1 1 calc R
C47 C 0.1492(5) 0.8238(4) 0.4437(4) 0.0445(13) Uani 1 1 d .
C48 C 0.0393(5) 0.8892(5) 0.4576(6) 0.068(2) Uani 1 1 d .
H48A H -0.0149 0.8526 0.5030 0.082 Uiso 1 1 calc R
H48B H 0.0005 0.9133 0.3993 0.082 Uiso 1 1 calc R
C49 C 0.0592(5) 0.9720(4) 0.4895(5) 0.0570(17) Uani 1 1 d .
H49A H 0.1060 1.0132 0.4415 0.068 Uiso 1 1 calc R
H49B H 0.1038 0.9493 0.5451 0.068 Uiso 1 1 calc R

loop_
_atom_site_aniso_label
_atom_site_aniso_U_11
_atom_site_aniso_U_22
_atom_site_aniso_U_33
_atom_site_aniso_U_23
_atom_site_aniso_U_13
_atom_site_aniso_U_12
Co1 0.0479(5) 0.0345(4) 0.0489(5) -0.0167(3) -0.0026(3) -0.0009(3)
Co2 0.0351(4) 0.0379(4) 0.0539(5) -0.0139(3) -0.0005(3) -0.0005(3)
O1 0.034(2) 0.042(2) 0.079(3) -0.027(2) -0.0028(19) 0.0015(16)
O2 0.050(2) 0.044(2) 0.092(3) -0.040(2) -0.007(2) 0.0020(18)
O1W 0.111(10) 0.050(6) 0.133(11) -0.005(6) -0.010(8) -0.013(6)
O2W 0.50(6) 0.57(7) 0.120(17) 0.17(3) -0.18(3) -0.14(5)
O3W 0.080(5) 0.175(8) 0.128(6) -0.044(5) 0.016(4) -0.044(5)
N1 0.074(4) 0.052(3) 0.057(3) -0.016(3) -0.016(3) 0.000(3)
N2 0.059(3) 0.043(3) 0.052(3) -0.016(2) -0.013(2) 0.000(2)
N3 0.049(3) 0.035(2) 0.050(3) -0.018(2) -0.006(2) 0.0010(19)
N4 0.052(3) 0.035(2) 0.046(3) -0.012(2) -0.003(2) -0.0036(19)
N5 0.043(2) 0.040(2) 0.049(3) -0.018(2) -0.006(2) -0.0008(19)
N6 0.041(3) 0.045(3) 0.062(3) -0.020(2) 0.001(2) -0.010(2)
N7 0.043(3) 0.043(2) 0.063(3) -0.021(2) -0.004(2) -0.003(2)
N8 0.036(2) 0.042(2) 0.060(3) -0.010(2) 0.000(2) -0.0009(19)
N9 0.041(3) 0.046(2) 0.053(3) -0.019(2) 0.002(2) -0.004(2)
N10 0.055(3) 0.048(3) 0.047(3) -0.019(2) 0.000(2) -0.001(2)
C1 0.080(6) 0.121(8) 0.096(6) -0.046(6) -0.039(5) 0.007(5)
C2 0.101(8) 0.164(12) 0.127(9) -0.081(9) -0.057(7) 0.019(8)
C3 0.115(9) 0.179(12) 0.090(7) -0.084(8) -0.051(7) 0.067(9)
C4 0.136(10) 0.136(10) 0.075(6) -0.035(6) -0.042(6) 0.033(8)
C5 0.091(6) 0.120(8) 0.080(6) -0.029(6) -0.027(5) 0.012(6)
C6 0.069(5) 0.083(5) 0.060(4) -0.034(4) -0.022(4) 0.015(4)
C7 0.062(4) 0.071(4) 0.066(4) -0.036(4) -0.012(3) 0.004(3)
C8 0.058(4) 0.062(4) 0.075(4) -0.034(4) -0.008(3) -0.009(3)
C9 0.047(3) 0.042(3) 0.054(3) -0.021(3) -0.003(3) -0.002(2)
C10 0.045(3) 0.039(3) 0.061(3) -0.024(3) 0.001(3) -0.005(2)
C11 0.061(4) 0.045(3) 0.075(4) -0.029(3) -0.003(3) -0.009(3)
C12 0.066(4) 0.036(3) 0.074(4) -0.020(3) 0.001(3) -0.005(3)
C13 0.058(4) 0.037(3) 0.063(4) -0.014(3) -0.003(3) 0.004(3)
C14 0.053(3) 0.036(3) 0.053(3) -0.019(2) -0.003(3) 0.003(2)
C15 0.052(3) 0.031(2) 0.046(3) -0.013(2) -0.006(2) 0.003(2)
C16 0.057(4) 0.041(3) 0.058(4) -0.011(3) -0.013(3) 0.004(3)
C17 0.050(3) 0.041(3) 0.043(3) -0.011(2) -0.012(3) 0.004(2)
C18 0.060(4) 0.046(3) 0.046(3) -0.014(3) -0.016(3) 0.007(3)
C19 0.075(5) 0.078(5) 0.058(4) -0.021(4) -0.009(4) -0.011(4)
C20 0.106(7) 0.111(7) 0.055(4) -0.039(4) -0.022(4) 0.006(5)
C21 0.064(5) 0.084(5) 0.075(5) -0.031(4) -0.019(4) -0.006(4)
C22 0.046(3) 0.064(4) 0.081(5) -0.030(4) -0.010(3) 0.000(3)
C23 0.053(4) 0.047(3) 0.062(4) -0.021(3) -0.009(3) 0.004(3)
C24 0.084(5) 0.073(5) 0.070(5) -0.028(4) -0.006(4) -0.023(4)
C25 0.121(8) 0.089(6) 0.069(5) -0.030(4) 0.005(5) -0.027(5)
C26 0.113(7) 0.085(6) 0.086(6) -0.039(5) -0.035(6) -0.007(5)
C27 0.076(5) 0.087(6) 0.103(7) -0.045(5) -0.016(5) -0.017(4)
C28 0.054(4) 0.073(4) 0.083(5) -0.030(4) -0.015(4) -0.009(3)
C29 0.056(4) 0.046(3) 0.067(4) -0.016(3) -0.018(3) -0.003(3)
C30 0.048(3) 0.041(3) 0.068(4) -0.018(3) -0.012(3) -0.003(2)
C31 0.043(3) 0.049(3) 0.077(4) -0.017(3) -0.004(3) -0.012(3)
C32 0.034(3) 0.043(3) 0.064(4) -0.009(3) -0.004(3) -0.003(2)
C33 0.034(3) 0.044(3) 0.063(4) -0.011(3) -0.004(3) 0.003(2)
C34 0.042(3) 0.061(4) 0.085(5) -0.016(4) 0.002(3) -0.016(3)
C35 0.053(4) 0.078(5) 0.079(5) -0.012(4) 0.007(4) -0.017(4)
C36 0.059(4) 0.072(4) 0.065(4) -0.017(4) 0.008(3) -0.007(3)
C37 0.048(3) 0.042(3) 0.061(4) -0.013(3) 0.001(3) 0.000(2)
C38 0.057(4) 0.045(3) 0.050(3) -0.012(3) 0.004(3) 0.000(3)
C39 0.075(5) 0.062(4) 0.051(4) -0.020(3) 0.012(3) -0.010(3)
C40 0.076(5) 0.054(3) 0.043(3) -0.016(3) 0.002(3) -0.005(3)
C41 0.092(5) 0.064(4) 0.043(3) -0.010(3) -0.004(3) -0.007(4)
C42 0.088(5) 0.065(4) 0.064(4) -0.028(4) -0.014(4) 0.009(4)
C43 0.112(7) 0.074(5) 0.094(6) -0.047(5) -0.017(5) -0.002(5)
C44 0.183(13) 0.141(10) 0.092(7) -0.066(7) -0.043(8) -0.024(9)
C47 0.038(3) 0.038(3) 0.061(3) -0.023(3) 0.000(3) 0.000(2)
C48 0.035(3) 0.066(4) 0.125(6) -0.059(4) -0.005(4) -0.004(3)
C49 0.035(3) 0.048(3) 0.098(5) -0.042(3) 0.004(3) 0.000(2)

loop_
_atom_type_symbol
_atom_type_description
_atom_type_scat_dispersion_real
_atom_type_scat_dispersion_imag
_atom_type_scat_source
C C 0.0033 0.0016 'International Tables Vol C Tables 4.2.6.8 and 6.1.1.4'
H H 0.0000 0.0000 'International Tables Vol C Tables 4.2.6.8 and 6.1.1.4'
N N 0.0061 0.0033 'International Tables Vol C Tables 4.2.6.8 and 6.1.1.4'
O O 0.0106 0.0060 'International Tables Vol C Tables 4.2.6.8 and 6.1.1.4'
Cl Cl 0.1484 0.1585 'International Tables Vol C Tables 4.2.6.8 and 6.1.1.4'
Co Co 0.3494 0.9721 'International Tables Vol C Tables 4.2.6.8 and 6.1.1.4'

loop_
_geom_angle_atom_site_label_1
_geom_angle_atom_site_label_2
_geom_angle_atom_site_label_3
_geom_angle
_geom_angle_site_symmetry_1
_geom_angle_site_symmetry_3
O2 Co1 N10 103.56(19) . .
O2 Co1 N3 123.19(19) . .
N10 Co1 N3 132.69(19) . .
O2 Co1 N2 96.89(18) . .
N10 Co1 N2 107.0(2) . .
N3 Co1 N2 76.46(19) . .
O2 Co1 N4 95.49(18) . .
N10 Co1 N4 94.81(19) . .
N3 Co1 N4 75.33(18) . .
N2 Co1 N4 151.56(18) . .
O1 Co2 N5 104.91(18) . .
O1 Co2 N8 124.63(17) . .
N5 Co2 N8 130.27(18) . .
O1 Co2 N9 99.66(18) . .
N5 Co2 N9 93.60(18) . .
N8 Co2 N9 75.5(2) . .
O1 Co2 N7 94.93(17) . .
N5 Co2 N7 106.59(18) . .
N8 Co2 N7 75.7(2) . .
N9 Co2 N7 151.11(19) . .
C47 O1 Co2 133.2(3) . .
C47 O2 Co1 139.8(4) . .
H1WA O1W H1WB 120.0 . .
H2WA O2W H2WB 120.0 . .
N2 N1 C7 110.1(5) . .
N2 N1 H1A 125.0 . .
C7 N1 H1A 125.0 . .
N1 N2 C9 107.0(5) . .
N1 N2 Co1 137.5(4) . .
C9 N2 Co1 115.3(4) . .
C10 N3 C14 120.6(5) . .
C10 N3 Co1 119.3(4) . .
C14 N3 Co1 120.0(4) . .
C15 N4 N5 107.9(4) . .
C15 N4 Co1 116.4(4) . .
N5 N4 Co1 135.3(3) . .
N4 N5 C17 108.7(4) . .
N4 N5 Co2 111.4(3) . .
C17 N5 Co2 139.7(4) . .
N7 N6 C30 111.5(5) . .
N7 N6 H6A 124.2 . .
C30 N6 H6A 124.2 . .
N6 N7 C32 105.2(5) . .
N6 N7 Co2 140.4(4) . .
C32 N7 Co2 113.8(4) . .
C37 N8 C33 120.8(5) . .
C37 N8 Co2 120.1(4) . .
C33 N8 Co2 119.1(4) . .
C38 N9 N10 107.6(5) . .
C38 N9 Co2 115.2(4) . .
N10 N9 Co2 136.7(4) . .
C40 N10 N9 110.1(5) . .
C40 N10 Co1 140.2(5) . .
N9 N10 Co1 109.6(3) . .
C2 C1 C6 119.7(11) . .
C2 C1 H1B 120.1 . .
C6 C1 H1B 120.1 . .
C1 C2 C3 121.1(12) . .
C1 C2 H2A 119.4 . .
C3 C2 H2A 119.4 . .
C2 C3 C4 120.7(10) . .
C2 C3 H3A 119.6 . .
C4 C3 H3A 119.6 . .
C3 C4 C5 117.6(11) . .
C3 C4 H4A 121.2 . .
C5 C4 H4A 121.2 . .
C6 C5 C4 121.3(11) . .
C6 C5 H5A 119.4 . .
C4 C5 H5A 119.4 . .
C1 C6 C5 119.5(8) . .
C1 C6 C7 120.0(8) . .
C5 C6 C7 120.5(8) . .
N1 C7 C8 107.2(6) . .
N1 C7 C6 122.0(7) . .
C8 C7 C6 130.8(7) . .
C9 C8 C7 105.8(6) . .
C9 C8 H8A 127.1 . .
C7 C8 H8A 127.1 . .
N2 C9 C8 109.9(5) . .
N2 C9 C10 115.6(5) . .
C8 C9 C10 134.4(6) . .
N3 C10 C11 121.8(6) . .
N3 C10 C9 113.0(5) . .
C11 C10 C9 125.1(6) . .
C10 C11 C12 117.6(6) . .
C10 C11 H11A 121.2 . .
C12 C11 H11A 121.2 . .
C13 C12 C11 121.0(6) . .
C13 C12 H12A 119.5 . .
C11 C12 H12A 119.5 . .
C12 C13 C14 118.0(6) . .
C12 C13 H13A 121.0 . .
C14 C13 H13A 121.0 . .
N3 C14 C13 120.9(6) . .
N3 C14 C15 112.2(5) . .
C13 C14 C15 126.8(5) . .
N4 C15 C16 110.7(5) . .
N4 C15 C14 115.9(5) . .
C16 C15 C14 133.3(5) . .
C17 C16 C15 104.0(5) . .
C17 C16 H16A 128.0 . .
C15 C16 H16A 128.0 . .
N5 C17 C16 108.7(5) . .
N5 C17 C18 121.3(5) . .
C16 C17 C18 130.0(5) . .
C23 C18 C19 118.4(6) . .
C23 C18 C17 122.3(6) . .
C19 C18 C17 119.3(6) . .
C20 C19 C18 119.0(8) . .
C20 C19 H19A 120.5 . .
C18 C19 H19A 120.5 . .
C21 C20 C19 120.1(7) . .
C21 C20 H20A 120.0 . .
C19 C20 H20A 120.0 . .
C22 C21 C20 119.6(7) . .
C22 C21 H21A 120.2 . .
C20 C21 H21A 120.2 . .
C21 C22 C23 121.9(7) . .
C21 C22 H22A 119.1 . .
C23 C22 H22A 119.1 . .
C22 C23 C18 121.1(6) . .
C22 C23 H23A 119.5 . .
C18 C23 H23A 119.5 . .
C29 C24 C25 120.7(8) . .
C29 C24 H24A 119.7 . .
C25 C24 H24A 119.7 . .
C24 C25 C26 119.7(9) . .
C24 C25 H25A 120.1 . .
C26 C25 H25A 120.1 . .
C27 C26 C25 119.8(8) . .
C27 C26 H26A 120.1 . .
C25 C26 H26A 120.1 . .
C26 C27 C28 121.1(8) . .
C26 C27 H27A 119.5 . .
C28 C27 H27A 119.5 . .
C27 C28 C29 120.6(8) . .
C27 C28 H28A 119.7 . .
C29 C28 H28A 119.7 . .
C24 C29 C28 118.0(7) . .
C24 C29 C30 123.2(6) . .
C28 C29 C30 118.8(7) . .
N6 C30 C31 106.0(6) . .
N6 C30 C29 124.0(6) . .
C31 C30 C29 130.0(6) . .
C32 C31 C30 106.3(5) . .
C32 C31 H31A 126.8 . .
C30 C31 H31A 126.8 . .
N7 C32 C31 110.9(6) . .
N7 C32 C33 116.8(6) . .
C31 C32 C33 132.2(6) . .
N8 C33 C34 120.5(6) . .
N8 C33 C32 114.3(5) . .
C34 C33 C32 125.2(6) . .
C33 C34 C35 118.6(7) . .
C33 C34 H34A 120.7 . .
C35 C34 H34A 120.7 . .
C36 C35 C34 119.8(7) . .
C36 C35 H35A 120.1 . .
C34 C35 H35A 120.1 . .
C37 C36 C35 118.8(7) . .
C37 C36 H36A 120.6 . .
C35 C36 H36A 120.6 . .
N8 C37 C36 121.5(6) . .
N8 C37 C38 112.1(5) . .
C36 C37 C38 126.5(6) . .
N9 C38 C39 110.1(6) . .
N9 C38 C37 116.9(6) . .
C39 C38 C37 133.0(6) . .
C38 C39 C40 104.9(6) . .
C38 C39 H39A 127.5 . .
C40 C39 H39A 127.5 . .
N10 C40 C39 107.2(6) . .
N10 C40 C41 124.7(7) . .
C39 C40 C41 128.0(6) . .
C46 C41 C42 118.6(9) . .
C46 C41 C40 117.2(9) . .
C42 C41 C40 124.2(6) . .
C41 C42 C43 122.2(8) . .
C41 C42 H42A 118.9 . .
C43 C42 H42A 118.9 . .
C44 C43 C42 121.3(9) . .
C44 C43 H43A 119.4 . .
C42 C43 H43A 119.4 . .
C45 C44 C43 117.1(11) . .
C45 C44 H44A 121.5 . .
C43 C44 H44A 121.5 . .
C44 C45 C46 123.6(14) . .
C44 C45 H45A 118.2 . .
C46 C45 H45A 118.2 . .
C41 C46 C45 116.7(13) . .
C41 C46 H46A 121.6 . .
C45 C46 H46A 121.6 . .
O2 C47 O1 126.9(5) . .
O2 C47 C48 114.6(5) . .
O1 C47 C48 118.5(5) . .
C47 C48 C49 116.1(5) . .
C47 C48 H48A 108.3 . .
C49 C48 H48A 108.3 . .
C47 C48 H48B 108.3 . .
C49 C48 H48B 108.3 . .
H48A C48 H48B 107.4 . .
C48 C49 C49 111.6(6) . 2_576
C48 C49 H49A 109.3 . .
C49 C49 H49A 109.3 2_576 .
C48 C49 H49B 109.3 . .
C49 C49 H49B 109.3 2_576 .
H49A C49 H49B 108.0 . .

loop_
_geom_bond_atom_site_label_1
_geom_bond_atom_site_label_2
_geom_bond_distance
_geom_bond_site_symmetry_2
Co1 O2 2.006(4) .
Co1 N10 2.028(5) .
Co1 N3 2.071(5) .
Co1 N2 2.105(5) .
Co1 N4 2.132(5) .
Co2 O1 2.003(4) .
Co2 N5 2.014(5) .
Co2 N8 2.066(5) .
Co2 N9 2.128(5) .
Co2 N7 2.187(5) .
O1 C47 1.257(7) .
O2 C47 1.251(6) .
O1W H1WA 0.9000 .
O1W H1WB 0.9001 .
O2W H2WA 0.9000 .
O2W H2WB 0.9001 .
O3W H3WB 0.8501 .
N1 N2 1.340(7) .
N1 C7 1.357(9) .
N1 H1A 0.8600 .
N2 C9 1.359(7) .
N3 C10 1.329(7) .
N3 C14 1.343(7) .
N4 C15 1.324(7) .
N4 N5 1.347(6) .
N5 C17 1.357(7) .
N6 N7 1.352(7) .
N6 C30 1.374(8) .
N6 H6A 0.8600 .
N7 C32 1.353(7) .
N8 C37 1.341(8) .
N8 C33 1.362(8) .
N9 C38 1.336(8) .
N9 N10 1.352(7) .
N10 C40 1.343(7) .
C1 C2 1.375(13) .
C1 C6 1.381(12) .
C1 H1B 0.9300 .
C2 C3 1.377(18) .
C2 H2A 0.9300 .
C3 C4 1.391(18) .
C3 H3A 0.9300 .
C4 C5 1.404(12) .
C4 H4A 0.9300 .
C5 C6 1.390(13) .
C5 H5A 0.9300 .
C6 C7 1.472(10) .
C7 C8 1.397(10) .
C8 C9 1.365(9) .
C8 H8A 0.9300 .
C9 C10 1.476(8) .
C10 C11 1.377(8) .
C11 C12 1.394(9) .
C11 H11A 0.9300 .
C12 C13 1.365(9) .
C12 H12A 0.9300 .
C13 C14 1.393(8) .
C13 H13A 0.9300 .
C14 C15 1.481(8) .
C15 C16 1.390(8) .
C16 C17 1.388(8) .
C16 H16A 0.9300 .
C17 C18 1.476(8) .
C18 C23 1.369(9) .
C18 C19 1.410(9) .
C19 C20 1.395(11) .
C19 H19A 0.9300 .
C20 C21 1.381(12) .
C20 H20A 0.9300 .
C21 C22 1.339(10) .
C21 H21A 0.9300 .
C22 C23 1.357(9) .
C22 H22A 0.9300 .
C23 H23A 0.9300 .
C24 C29 1.383(10) .
C24 C25 1.384(11) .
C24 H24A 0.9300 .
C25 C26 1.393(13) .
C25 H25A 0.9300 .
C26 C27 1.346(13) .
C26 H26A 0.9300 .
C27 C28 1.373(11) .
C27 H27A 0.9300 .
C28 C29 1.400(9) .
C28 H28A 0.9300 .
C29 C30 1.457(9) .
C30 C31 1.382(9) .
C31 C32 1.380(9) .
C31 H31A 0.9300 .
C32 C33 1.439(9) .
C33 C34 1.395(9) .
C34 C35 1.398(10) .
C34 H34A 0.9300 .
C35 C36 1.395(11) .
C35 H35A 0.9300 .
C36 C37 1.381(9) .
C36 H36A 0.9300 .
C37 C38 1.457(9) .
C38 C39 1.382(9) .
C39 C40 1.415(10) .
C39 H39A 0.9300 .
C40 C41 1.455(10) .
C41 C46 1.367(14) .
C41 C42 1.368(11) .
C42 C43 1.388(11) .
C42 H42A 0.9300 .
C43 C44 1.351(13) .
C43 H43A 0.9300 .
C44 C45 1.337(18) .
C44 H44A 0.9300 .
C45 C46 1.461(18) .
C45 H45A 0.9300 .
C46 H46A 0.9300 .
C47 C48 1.512(8) .
C48 C49 1.514(8) .
C48 H48A 0.9700 .
C48 H48B 0.9700 .
C49 C49 1.541(10) 2_576
C49 H49A 0.9700 .
C49 H49B 0.9700 .
